data_4503391
loop_
_publ_author_name
'Gu, Zhi-Guo'
'Xu, Yi-Fan'
'Zhou, Xin-Hui'
'Zuo, Jing-Lin'
'You, Xiao-Zeng'

_publ_section_title
;
 Assembly of Iron(II)-Triazole Polymers from 1D Chains to 3D
 Interpenetrated Frameworks: Syntheses, Structures, and Magnetic
 Properties
;
_journal_issue 4
_journal_name_full 'Crystal Growth &amp; Design'
_journal_page_first 1306
_journal_paper_doi 10.1021/cg7010666
_journal_volume 8
_journal_year 2008
_chemical_formula_sum 'C16 H20 Fe N14 S2'
_chemical_formula_weight 528.43
_chemical_name_systematic
; 
 ? 
;
_space_group_IT_number 2
_symmetry_cell_setting triclinic
_symmetry_space_group_name_Hall '-P 1'
_symmetry_space_group_name_H-M 'P -1'
_atom_sites_solution_hydrogens geom
_atom_sites_solution_primary direct
_atom_sites_solution_secondary difmap
_audit_creation_method SHELXL-97
_cell_angle_alpha 77.951(4)
_cell_angle_beta 72.345(4)
_cell_angle_gamma 66.951(4)
_cell_formula_units_Z 1
_cell_length_a 7.8691(19)
_cell_length_b 8.604(2)
_cell_length_c 9.641(2)
_cell_measurement_reflns_used 2486
_cell_measurement_temperature 293(2)
_cell_measurement_theta_max 24.6
_cell_measurement_theta_min 1.5
_cell_volume 569.3(2)
_computing_cell_refinement 'Bruker SMART'
_computing_data_collection 'Bruker SMART'
_computing_data_reduction 'Bruker SAINT'
_computing_molecular_graphics 'Bruker SHELXTL'
_computing_publication_material 'Bruker SHELXTL'
_computing_structure_refinement 'SHELXL-97 (Sheldrick, 1997)'
_computing_structure_solution 'SHELXS-97 (Sheldrick, 1990)'
_diffrn_ambient_temperature 293(2)
_diffrn_measured_fraction_theta_full 0.971
_diffrn_measured_fraction_theta_max 0.971
_diffrn_radiation_monochromator graphite
_diffrn_radiation_source 'fine-focus sealed tube'
_diffrn_radiation_type MoK\a
_diffrn_radiation_wavelength 0.71073
_diffrn_reflns_av_R_equivalents 0.0439
_diffrn_reflns_av_sigmaI/netI 0.0462
_diffrn_reflns_limit_h_max 9
_diffrn_reflns_limit_h_min -6
_diffrn_reflns_limit_k_max 10
_diffrn_reflns_limit_k_min -10
_diffrn_reflns_limit_l_max 11
_diffrn_reflns_limit_l_min -7
_diffrn_reflns_number 3063
_diffrn_reflns_theta_full 26.07
_diffrn_reflns_theta_max 26.07
_diffrn_reflns_theta_min 2.23
_exptl_absorpt_coefficient_mu 0.883
_exptl_absorpt_correction_T_max 0.8161
_exptl_absorpt_correction_T_min 0.7777
_exptl_absorpt_correction_type none
_exptl_absorpt_process_details 'SADABS; Bruker(2000)'
_exptl_crystal_colour colorless
_exptl_crystal_density_diffrn 1.541
_exptl_crystal_density_method 'not measured'
_exptl_crystal_description block
_exptl_crystal_F_000 272
_exptl_crystal_size_max 0.30
_exptl_crystal_size_mid 0.28
_exptl_crystal_size_min 0.24
_refine_diff_density_max 0.475
_refine_diff_density_min -0.454
_refine_diff_density_rms 0.070
_refine_ls_extinction_method none
_refine_ls_goodness_of_fit_ref 1.038
_refine_ls_hydrogen_treatment mixed
_refine_ls_matrix_type full
_refine_ls_number_parameters 151
_refine_ls_number_reflns 2191
_refine_ls_number_restraints 0
_refine_ls_restrained_S_all 1.038
_refine_ls_R_factor_all 0.0455
_refine_ls_R_factor_gt 0.0417
_refine_ls_shift/su_max 0.000
_refine_ls_shift/su_mean 0.000
_refine_ls_structure_factor_coef Fsqd
_refine_ls_weighting_details 'calc w=1/[\s^2^(Fo^2^)+(0.0736P)^2^+0.0000P] where P=(Fo^2^+2Fc^2^)/3'
_refine_ls_weighting_scheme calc
_refine_ls_wR_factor_gt 0.1136
_refine_ls_wR_factor_ref 0.1160
_reflns_number_gt 1953
_reflns_number_total 2191
_reflns_threshold_expression >2sigma(I)
_cod_data_source_file cg7010666-file004.cif
_cod_data_source_block 061129bm
_cod_depositor_comments
;
The following automatic conversions were performed:

'_symmetry_cell_setting' value 'Triclinic' changed to 'triclinic'
according to /home/saulius/struct/CIF-dictionaries/cif_core.dic
dictionary named 'cif_core.dic' version 2.4.1 from 2010-06-29.

Automatic conversion script
Id: cif_fix_values 1715 2011-07-08 13:25:40Z adriana 
;
_cod_original_sg_symbol_H-M P-1
_cod_database_code 4503391

loop_
_symmetry_equiv_pos_as_xyz
'x, y, z'
'-x, -y, -z'

loop_
_atom_site_label
_atom_site_type_symbol
_atom_site_fract_x
_atom_site_fract_y
_atom_site_fract_z
_atom_site_U_iso_or_equiv
_atom_site_adp_type
_atom_site_occupancy
_atom_site_symmetry_multiplicity
_atom_site_calc_flag
_atom_site_refinement_flags
Fe1 Fe 0.5000 0.5000 0.5000 0.02855(18) Uani 1 2 d S
C1 C 0.3323(4) 0.4771(3) 0.2457(3) 0.0386(6) Uani 1 1 d .
C2 C 0.3629(4) 0.1786(3) 0.6355(3) 0.0426(6) Uani 1 1 d .
H2 H 0.3957 0.1433 0.5431 0.051 Uiso 1 1 calc R
C3 C 0.3278(3) 0.3174(3) 0.8015(2) 0.0358(5) Uani 1 1 d .
H3 H 0.3287 0.3962 0.8541 0.043 Uiso 1 1 calc R
C4 C 0.9559(4) 0.2901(3) 0.4599(3) 0.0406(6) Uani 1 1 d .
H4 H 0.9646 0.3584 0.5186 0.049 Uiso 1 1 calc R
C5 C 0.8407(3) 0.1914(3) 0.3451(2) 0.0353(5) Uani 1 1 d .
H5 H 0.7588 0.1713 0.3047 0.042 Uiso 1 1 calc R
C6 C 0.1510(3) 0.1634(3) 1.0079(2) 0.0401(6) Uani 1 1 d .
H6A H 0.0397 0.1427 1.0048 0.048 Uiso 1 1 calc R
H6B H 0.1068 0.2641 1.0579 0.048 Uiso 1 1 calc R
C7 C 1.1423(3) -0.0379(3) 0.2366(3) 0.0384(6) Uani 1 1 d .
H7A H 1.0594 -0.0829 0.2141 0.046 Uiso 1 1 calc R
H7B H 1.2229 -0.1277 0.2927 0.046 Uiso 1 1 calc R
C8 C 1.2666(3) 0.0147(3) 0.0947(3) 0.0405(6) Uani 1 1 d .
H8A H 1.3615 0.0446 0.1169 0.049 Uiso 1 1 calc R
H8B H 1.3328 -0.0806 0.0362 0.049 Uiso 1 1 calc R
N1 N 0.4163(3) 0.4417(3) 0.3342(2) 0.0422(5) Uani 1 1 d .
N2 N 0.3984(3) 0.3107(2) 0.65812(19) 0.0337(5) Uani 1 1 d .
N3 N 0.2785(3) 0.1032(3) 0.7531(2) 0.0462(6) Uani 1 1 d .
N4 N 0.2560(3) 0.1958(2) 0.8588(2) 0.0345(5) Uani 1 1 d .
N5 N 0.7895(3) 0.3120(2) 0.43032(19) 0.0338(5) Uani 1 1 d .
N6 N 1.1043(3) 0.1644(3) 0.3988(2) 0.0426(5) Uani 1 1 d .
N7 N 1.0265(3) 0.1028(2) 0.3250(2) 0.0335(5) Uani 1 1 d .
S1 S 0.20706(14) 0.53379(12) 0.12598(10) 0.0762(3) Uani 1 1 d .

loop_
_atom_site_aniso_label
_atom_site_aniso_U_11
_atom_site_aniso_U_22
_atom_site_aniso_U_33
_atom_site_aniso_U_23
_atom_site_aniso_U_13
_atom_site_aniso_U_12
Fe1 0.0322(3) 0.0329(3) 0.0205(3) -0.00033(18) -0.00735(18) -0.0120(2)
C1 0.0437(14) 0.0371(13) 0.0354(13) -0.0097(10) -0.0082(11) -0.0128(11)
C2 0.0545(16) 0.0459(14) 0.0304(12) -0.0072(11) -0.0059(11) -0.0225(12)
C3 0.0430(13) 0.0356(12) 0.0285(12) -0.0022(9) -0.0075(10) -0.0151(11)
C4 0.0431(14) 0.0435(14) 0.0374(13) -0.0029(11) -0.0104(11) -0.0175(12)
C5 0.0335(12) 0.0400(13) 0.0318(12) -0.0010(10) -0.0076(9) -0.0142(10)
C6 0.0372(13) 0.0434(14) 0.0309(12) 0.0026(10) -0.0024(10) -0.0128(11)
C7 0.0392(13) 0.0346(12) 0.0312(12) 0.0017(9) -0.0034(10) -0.0088(10)
C8 0.0342(13) 0.0448(14) 0.0323(12) 0.0011(10) -0.0045(10) -0.0085(11)
N1 0.0481(12) 0.0531(13) 0.0326(11) -0.0070(9) -0.0151(10) -0.0202(10)
N2 0.0386(11) 0.0358(10) 0.0252(10) 0.0002(8) -0.0076(8) -0.0133(9)
N3 0.0602(14) 0.0478(13) 0.0355(12) -0.0054(10) -0.0043(10) -0.0291(11)
N4 0.0371(11) 0.0350(10) 0.0279(10) 0.0011(8) -0.0066(8) -0.0124(9)
N5 0.0343(10) 0.0370(11) 0.0281(10) -0.0018(8) -0.0061(8) -0.0126(9)
N6 0.0380(12) 0.0498(13) 0.0412(12) -0.0031(10) -0.0114(9) -0.0164(10)
N7 0.0328(10) 0.0352(10) 0.0272(10) 0.0036(8) -0.0048(8) -0.0117(8)
S1 0.0915(7) 0.0742(6) 0.0697(6) -0.0141(5) -0.0568(5) -0.0054(5)

loop_
_atom_type_symbol
_atom_type_description
_atom_type_scat_dispersion_real
_atom_type_scat_dispersion_imag
_atom_type_scat_source
C C 0.0033 0.0016 'International Tables Vol C Tables 4.2.6.8 and 6.1.1.4'
Fe Fe 0.3463 0.8444 'International Tables Vol C Tables 4.2.6.8 and 6.1.1.4'
N N 0.0061 0.0033 'International Tables Vol C Tables 4.2.6.8 and 6.1.1.4'
S S 0.1246 0.1234 'International Tables Vol C Tables 4.2.6.8 and 6.1.1.4'
H H 0.0000 0.0000 'International Tables Vol C Tables 4.2.6.8 and 6.1.1.4'

loop_
_geom_angle_atom_site_label_1
_geom_angle_atom_site_label_2
_geom_angle_atom_site_label_3
_geom_angle
_geom_angle_site_symmetry_1
_geom_angle_site_symmetry_3
N1 Fe1 N1 180.000(1) 2_666 .
N1 Fe1 N2 89.38(8) 2_666 .
N1 Fe1 N2 90.62(8) . .
N1 Fe1 N2 90.62(8) 2_666 2_666
N1 Fe1 N2 89.38(8) . 2_666
N2 Fe1 N2 180.00(7) . 2_666
N1 Fe1 N5 90.05(8) 2_666 2_666
N1 Fe1 N5 89.95(8) . 2_666
N2 Fe1 N5 87.34(7) . 2_666
N2 Fe1 N5 92.66(7) 2_666 2_666
N1 Fe1 N5 89.95(8) 2_666 .
N1 Fe1 N5 90.05(8) . .
N2 Fe1 N5 92.66(7) . .
N2 Fe1 N5 87.34(7) 2_666 .
N5 Fe1 N5 180.0 2_666 .
N1 C1 S1 177.4(2) . .
N3 C2 N2 115.2(2) . .
N3 C2 H2 122.4 . .
N2 C2 H2 122.4 . .
N4 C3 N2 110.1(2) . .
N4 C3 H3 124.9 . .
N2 C3 H3 124.9 . .
N6 C4 N5 114.8(2) . .
N6 C4 H4 122.6 . .
N5 C4 H4 122.6 . .
N5 C5 N7 110.3(2) . .
N5 C5 H5 124.8 . .
N7 C5 H5 124.8 . .
N4 C6 C8 113.58(19) . 1_456
N4 C6 H6A 108.8 . .
C8 C6 H6A 108.8 1_456 .
N4 C6 H6B 108.8 . .
C8 C6 H6B 108.8 1_456 .
H6A C6 H6B 107.7 . .
N7 C7 C8 112.4(2) . .
N7 C7 H7A 109.1 . .
C8 C7 H7A 109.1 . .
N7 C7 H7B 109.1 . .
C8 C7 H7B 109.1 . .
H7A C7 H7B 107.9 . .
C6 C8 C7 111.7(2) 1_654 .
C6 C8 H8A 109.3 1_654 .
C7 C8 H8A 109.3 . .
C6 C8 H8B 109.3 1_654 .
C7 C8 H8B 109.3 . .
H8A C8 H8B 107.9 . .
C1 N1 Fe1 153.0(2) . .
C3 N2 C2 102.3(2) . .
C3 N2 Fe1 126.68(16) . .
C2 N2 Fe1 130.20(16) . .
C2 N3 N4 102.3(2) . .
C3 N4 N3 109.98(19) . .
C3 N4 C6 129.3(2) . .
N3 N4 C6 120.5(2) . .
C5 N5 C4 102.7(2) . .
C5 N5 Fe1 126.61(17) . .
C4 N5 Fe1 130.70(17) . .
C4 N6 N7 102.2(2) . .
C5 N7 N6 110.1(2) . .
C5 N7 C7 128.6(2) . .
N6 N7 C7 121.37(19) . .

loop_
_geom_bond_atom_site_label_1
_geom_bond_atom_site_label_2
_geom_bond_distance
_geom_bond_site_symmetry_2
Fe1 N1 2.115(2) 2_666
Fe1 N1 2.115(2) .
Fe1 N2 2.2045(18) .
Fe1 N2 2.2045(18) 2_666
Fe1 N5 2.2130(18) 2_666
Fe1 N5 2.2130(18) .
C1 N1 1.155(3) .
C1 S1 1.619(3) .
C2 N3 1.312(3) .
C2 N2 1.344(3) .
C2 H2 0.9300 .
C3 N4 1.324(3) .
C3 N2 1.329(3) .
C3 H3 0.9300 .
C4 N6 1.319(3) .
C4 N5 1.358(3) .
C4 H4 0.9300 .
C5 N5 1.320(3) .
C5 N7 1.332(3) .
C5 H5 0.9300 .
C6 N4 1.456(3) .
C6 C8 1.506(3) 1_456
C6 H6A 0.9700 .
C6 H6B 0.9700 .
C7 N7 1.455(3) .
C7 C8 1.520(3) .
C7 H7A 0.9700 .
C7 H7B 0.9700 .
C8 C6 1.506(3) 1_654
C8 H8A 0.9700 .
C8 H8B 0.9700 .
N3 N4 1.350(3) .
N6 N7 1.355(3) .
